data_7249338
loop_
_publ_author_name
'Wang, Guangming'
'Chen, Yuanyuan'
'Chen, Xuefeng'
'Zha, Jinqi'
'Guo, Xiaoya'
'Zhang, Kaka'

_publ_section_title
;
 Engineering high-brightness and long-lived organic room-temperature
 phosphorescence <i>via</i> systematic molecular design.
;
_journal_issue 38
_journal_name_full 'Physical chemistry chemical physics : PCCP'
_journal_page_first 24774
_journal_page_last 24778
_journal_paper_doi 10.1039/d4cp02927e
_journal_volume 26
_journal_year 2024
_chemical_formula_moiety 'C33 H25 B F2 O3'
_chemical_formula_sum 'C33 H25 B F2 O3'
_chemical_formula_weight 518.34
_space_group_crystal_system monoclinic
_space_group_IT_number 14
_space_group_name_Hall '-P 2ybc'
_space_group_name_H-M_alt 'P 1 21/c 1'
_atom_sites_solution_hydrogens geom
_atom_sites_solution_primary dual
_audit_creation_date 2022-12-13
_audit_creation_method
;
Olex2 1.5
(compiled 2022.04.07 svn.rca3783a0 for OlexSys, GUI svn.r6498)
;
_audit_update_record
;
2022-12-13 deposited with the CCDC.	2024-09-13 downloaded from the CCDC.
;
_cell_angle_alpha 90
_cell_angle_beta 107.00(3)
_cell_angle_gamma 90
_cell_formula_units_Z 4
_cell_length_a 9.5670(19)
_cell_length_b 21.600(4)
_cell_length_c 12.483(3)
_cell_measurement_reflns_used 15186
_cell_measurement_temperature 100(2)
_cell_measurement_theta_max 26.9
_cell_measurement_theta_min 0.38
_cell_volume 2466.9(10)
_computing_molecular_graphics 'Olex2 1.5 (Dolomanov et al., 2009)'
_computing_publication_material 'Olex2 1.5 (Dolomanov et al., 2009)'
_computing_structure_refinement 'SHELXL 2013/2 (Sheldrick, 2015)'
_computing_structure_solution 'SHELXT 2018/2 (Sheldrick, 2018)'
_diffrn_ambient_temperature 100(2)
_diffrn_measured_fraction_theta_full 0.970
_diffrn_measured_fraction_theta_max 0.912
_diffrn_measurement_device_type 'Bruker APEX-II CCD'
_diffrn_measurement_method '\w scans'
_diffrn_radiation_type synchrotron
_diffrn_radiation_wavelength 0.6702
_diffrn_reflns_av_R_equivalents 0.077
_diffrn_reflns_av_unetI/netI 0.0527
_diffrn_reflns_Laue_measured_fraction_full 0.970
_diffrn_reflns_Laue_measured_fraction_max 0.912
_diffrn_reflns_number 15186
_diffrn_reflns_point_group_measured_fraction_full 0.970
_diffrn_reflns_point_group_measured_fraction_max 0.912
_diffrn_reflns_theta_full 23.711
_diffrn_reflns_theta_max 26.850
_diffrn_reflns_theta_min 1.838
_diffrn_standards_number 0
_exptl_absorpt_coefficient_mu 0.086
_exptl_absorpt_correction_type none
_exptl_crystal_colour 'yellowish green'
_exptl_crystal_colour_modifier yellowish
_exptl_crystal_colour_primary green
_exptl_crystal_density_diffrn 1.396
_exptl_crystal_description block
_exptl_crystal_F_000 1080
_refine_diff_density_max 0.409
_refine_diff_density_min -0.370
_refine_diff_density_rms 0.066
_refine_ls_extinction_method none
_refine_ls_goodness_of_fit_ref 1.113
_refine_ls_hydrogen_treatment constr
_refine_ls_matrix_type full
_refine_ls_number_parameters 354
_refine_ls_number_reflns 5768
_refine_ls_number_restraints 0
_refine_ls_restrained_S_all 1.113
_refine_ls_R_factor_all 0.0627
_refine_ls_R_factor_gt 0.0560
_refine_ls_shift/su_max 0.001
_refine_ls_shift/su_mean 0.000
_refine_ls_structure_factor_coef Fsqd
_refine_ls_weighting_details
;
 w=1/[\s^2^(Fo^2^)+(0.0938P)^2^+0.5614P]
 where P=(Fo^2^+2Fc^2^)/3
;
_refine_ls_weighting_scheme calc
_refine_ls_wR_factor_gt 0.1540
_refine_ls_wR_factor_ref 0.1593
_reflns_Friedel_coverage 0.000
_reflns_number_gt 4983
_reflns_number_total 5768
_reflns_threshold_expression 'I > 2\s(I)'
_cod_data_source_file d4cp02927e2.cif
_cod_data_source_block 2omenapsbb-bf2
_cod_depositor_comments 'Adding full bibliography for 7249338.cif.'
_cod_original_cell_volume 2466.8(9)
_cod_database_code 7249338
_shelxl_version_number 2013-2
_shelx_space_group_comment
;
The symmetry employed for this shelxl refinement is uniquely defined
by the following loop, which should always be used as a source of
symmetry information in preference to the above space-group names.
They are only intended as comments.
;
_olex2_refinement_description
;
1. Fixed Uiso
 At 1.2 times of:
  All C(H) groups
 At 1.5 times of:
  All C(H,H,H) groups
2.a Aromatic/amide H refined with riding coordinates:
 C3(H3), C6(H6), C8(H8), C11(H11), C13(H13), C14(H14), C16(H16), C18(H18),
 C20(H20), C22(H22), C23(H23), C24(H24), C25(H25), C26(H26), C28(H28), C29(H29),
  C30(H30), C31(H31), C32(H32)
2.b Idealised Me refined as rotating group:
 C1(H1A,H1B,H1C), C33(H33A,H33B,H33C)
;
_olex2_submission_special_instructions 'No special instructions were received'

loop_
_space_group_symop_operation_xyz
'x, y, z'
'-x, y+1/2, -z+1/2'
'-x, -y, -z'
'x, -y-1/2, z-1/2'

loop_
_atom_site_label
_atom_site_type_symbol
_atom_site_fract_x
_atom_site_fract_y
_atom_site_fract_z
_atom_site_U_iso_or_equiv
_atom_site_adp_type
_atom_site_occupancy
_atom_site_site_symmetry_order
_atom_site_calc_flag
_atom_site_refinement_flags_posn
_atom_site_refinement_flags_adp
_atom_site_refinement_flags_occupancy
_atom_site_disorder_assembly
_atom_site_disorder_group
F1 F 0.13471(11) 0.96893(5) 0.85098(10) 0.0324(3) Uani 1 1 d . . . . .
O1 O -0.08196(13) 0.93454(5) 0.88143(10) 0.0253(3) Uani 1 1 d . . . . .
C1 C -0.16919(16) 0.88354(7) 1.01676(14) 0.0216(3) Uani 1 1 d . . . . .
H1A H -0.1365 0.9202 1.0636 0.032 Uiso 1 1 calc R U . . .
H1B H -0.1448 0.8462 1.0632 0.032 Uiso 1 1 calc R U . . .
H1C H -0.2752 0.8856 0.9824 0.032 Uiso 1 1 calc R U . . .
B1 B 0.00236(18) 0.94109(8) 0.79885(15) 0.0202(3) Uani 1 1 d . . . . .
F2 F -0.07788(12) 0.97560(5) 0.70977(9) 0.0308(3) Uani 1 1 d . . . . .
O2 O 0.03240(12) 0.87906(5) 0.75616(10) 0.0218(2) Uani 1 1 d . . . . .
C2 C -0.09493(15) 0.88136(7) 0.92737(13) 0.0184(3) Uani 1 1 d . . . . .
O3 O 0.42078(11) 0.57139(5) 0.56004(9) 0.0190(2) Uani 1 1 d . . . . .
C3 C -0.04471(15) 0.82668(7) 0.89340(13) 0.0186(3) Uani 1 1 d . . . . .
H3 H -0.0524 0.7890 0.9305 0.022 Uiso 1 1 calc R U . . .
C4 C 0.01708(14) 0.82682(6) 0.80503(12) 0.0156(3) Uani 1 1 d . . . . .
C5 C 0.06976(14) 0.77084(6) 0.76232(12) 0.0156(3) Uani 1 1 d . . . . .
C6 C 0.14343(14) 0.77589(6) 0.68156(12) 0.0159(3) Uani 1 1 d . . . . .
H6 H 0.1515 0.8152 0.6498 0.019 Uiso 1 1 calc R U . . .
C7 C 0.20650(14) 0.72334(6) 0.64603(12) 0.0153(3) Uani 1 1 d . . . . .
C8 C 0.28617(14) 0.72775(6) 0.56620(12) 0.0154(3) Uani 1 1 d . . . . .
H8 H 0.2939 0.7669 0.5337 0.019 Uiso 1 1 calc R U . . .
C9 C 0.35255(14) 0.67698(6) 0.53452(12) 0.0148(3) Uani 1 1 d . . . . .
C10 C 0.34090(14) 0.61818(6) 0.58632(12) 0.0156(3) Uani 1 1 d . . . . .
C11 C 0.25943(15) 0.61196(6) 0.66032(13) 0.0172(3) Uani 1 1 d . . . . .
H11 H 0.2487 0.5724 0.6900 0.021 Uiso 1 1 calc R U . . .
C12 C 0.19160(14) 0.66425(6) 0.69243(12) 0.0159(3) Uani 1 1 d . . . . .
C13 C 0.11150(15) 0.65968(7) 0.77200(13) 0.0179(3) Uani 1 1 d . . . . .
H13 H 0.0986 0.6203 0.8018 0.022 Uiso 1 1 calc R U . . .
C14 C 0.05273(15) 0.71119(7) 0.80619(13) 0.0182(3) Uani 1 1 d . . . . .
H14 H 0.0001 0.7072 0.8596 0.022 Uiso 1 1 calc R U . . .
C15 C 0.43464(14) 0.68387(6) 0.45044(12) 0.0145(3) Uani 1 1 d . . . . .
C16 C 0.52653(14) 0.73534(6) 0.45698(12) 0.0164(3) Uani 1 1 d . . . . .
H16 H 0.5426 0.7630 0.5186 0.020 Uiso 1 1 calc R U . . .
C17 C 0.59481(14) 0.74633(6) 0.37344(12) 0.0159(3) Uani 1 1 d . . . . .
C18 C 0.56965(14) 0.70510(6) 0.28347(12) 0.0161(3) Uani 1 1 d . . . . .
H18 H 0.6154 0.7124 0.2266 0.019 Uiso 1 1 calc R U . . .
C19 C 0.47886(14) 0.65322(6) 0.27477(12) 0.0147(3) Uani 1 1 d . . . . .
C20 C 0.41333(14) 0.64269(6) 0.36033(12) 0.0156(3) Uani 1 1 d . . . . .
H20 H 0.3537 0.6071 0.3570 0.019 Uiso 1 1 calc R U . . .
C21 C 0.68608(14) 0.80269(6) 0.37697(12) 0.0154(3) Uani 1 1 d . . . . .
C22 C 0.78835(15) 0.82260(7) 0.47609(13) 0.0172(3) Uani 1 1 d . . . . .
H22 H 0.8029 0.7991 0.5428 0.021 Uiso 1 1 calc R U . . .
C23 C 0.86928(15) 0.87683(7) 0.47749(13) 0.0199(3) Uani 1 1 d . . . . .
H23 H 0.9385 0.8899 0.5450 0.024 Uiso 1 1 calc R U . . .
C24 C 0.84854(16) 0.91150(7) 0.38032(14) 0.0205(3) Uani 1 1 d . . . . .
H24 H 0.9031 0.9484 0.3815 0.025 Uiso 1 1 calc R U . . .
C25 C 0.74779(16) 0.89219(7) 0.28124(14) 0.0201(3) Uani 1 1 d . . . . .
H25 H 0.7332 0.9160 0.2149 0.024 Uiso 1 1 calc R U . . .
C26 C 0.66814(15) 0.83793(7) 0.27909(13) 0.0178(3) Uani 1 1 d . . . . .
H26 H 0.6010 0.8246 0.2108 0.021 Uiso 1 1 calc R U . . .
C27 C 0.44347(15) 0.61420(6) 0.17110(12) 0.0160(3) Uani 1 1 d . . . . .
C28 C 0.53790(16) 0.61241(7) 0.10357(13) 0.0194(3) Uani 1 1 d . . . . .
H28 H 0.6312 0.6315 0.1292 0.023 Uiso 1 1 calc R U . . .
C29 C 0.49689(17) 0.58307(7) -0.00052(14) 0.0215(3) Uani 1 1 d . . . . .
H29 H 0.5613 0.5830 -0.0458 0.026 Uiso 1 1 calc R U . . .
C30 C 0.36139(17) 0.55375(7) -0.03816(13) 0.0212(3) Uani 1 1 d . . . . .
H30 H 0.3322 0.5345 -0.1097 0.025 Uiso 1 1 calc R U . . .
C31 C 0.26930(16) 0.55285(7) 0.02992(13) 0.0206(3) Uani 1 1 d . . . . .
H31 H 0.1782 0.5319 0.0055 0.025 Uiso 1 1 calc R U . . .
C32 C 0.30978(15) 0.58257(7) 0.13378(13) 0.0180(3) Uani 1 1 d . . . . .
H32 H 0.2462 0.5814 0.1797 0.022 Uiso 1 1 calc R U . . .
C33 C 0.4244(2) 0.51384(7) 0.61903(16) 0.0275(4) Uani 1 1 d . . . . .
H33A H 0.4874 0.4843 0.5955 0.041 Uiso 1 1 calc R U . . .
H33B H 0.3253 0.4969 0.6019 0.041 Uiso 1 1 calc R U . . .
H33C H 0.4630 0.5211 0.6998 0.041 Uiso 1 1 calc R U . . .

loop_
_atom_site_aniso_label
_atom_site_aniso_U_11
_atom_site_aniso_U_22
_atom_site_aniso_U_33
_atom_site_aniso_U_23
_atom_site_aniso_U_13
_atom_site_aniso_U_12
F1 0.0230(5) 0.0312(5) 0.0462(6) -0.0128(5) 0.0152(4) -0.0040(4)
O1 0.0295(6) 0.0188(5) 0.0341(7) -0.0001(5) 0.0196(5) 0.0043(4)
C1 0.0184(7) 0.0236(7) 0.0261(8) -0.0024(6) 0.0115(6) 0.0012(5)
B1 0.0190(8) 0.0168(7) 0.0279(9) 0.0014(6) 0.0116(7) 0.0031(6)
F2 0.0359(6) 0.0276(5) 0.0307(5) 0.0054(4) 0.0127(4) 0.0131(4)
O2 0.0258(6) 0.0163(5) 0.0285(6) 0.0013(4) 0.0161(5) 0.0032(4)
C2 0.0107(6) 0.0216(7) 0.0229(7) -0.0012(6) 0.0049(5) -0.0001(5)
O3 0.0183(5) 0.0154(5) 0.0270(6) 0.0018(4) 0.0123(4) 0.0046(4)
C3 0.0147(6) 0.0201(7) 0.0228(7) 0.0008(6) 0.0086(5) 0.0013(5)
C4 0.0081(6) 0.0179(6) 0.0206(7) -0.0003(5) 0.0037(5) 0.0002(5)
C5 0.0090(6) 0.0174(6) 0.0206(7) -0.0019(5) 0.0047(5) 0.0001(5)
C6 0.0107(6) 0.0161(6) 0.0217(7) 0.0007(5) 0.0060(5) 0.0000(5)
C7 0.0088(6) 0.0168(6) 0.0210(7) -0.0007(5) 0.0053(5) 0.0001(5)
C8 0.0105(6) 0.0156(6) 0.0211(7) 0.0016(5) 0.0061(5) -0.0004(5)
C9 0.0076(6) 0.0180(6) 0.0188(7) -0.0001(5) 0.0039(5) -0.0001(4)
C10 0.0113(6) 0.0149(6) 0.0216(7) -0.0024(5) 0.0065(5) 0.0010(5)
C11 0.0143(6) 0.0146(6) 0.0241(7) 0.0022(5) 0.0080(5) 0.0000(5)
C12 0.0096(6) 0.0180(6) 0.0208(7) -0.0002(5) 0.0054(5) -0.0002(5)
C13 0.0137(6) 0.0169(6) 0.0251(8) 0.0018(5) 0.0086(5) -0.0004(5)
C14 0.0129(6) 0.0193(7) 0.0247(7) 0.0005(6) 0.0092(5) 0.0000(5)
C15 0.0097(6) 0.0160(6) 0.0188(7) 0.0025(5) 0.0055(5) 0.0019(4)
C16 0.0107(6) 0.0175(6) 0.0213(7) -0.0011(5) 0.0051(5) -0.0003(5)
C17 0.0086(6) 0.0165(6) 0.0221(7) 0.0013(5) 0.0038(5) 0.0004(5)
C18 0.0100(6) 0.0178(6) 0.0212(7) 0.0000(5) 0.0055(5) 0.0008(5)
C19 0.0100(6) 0.0156(6) 0.0184(7) -0.0003(5) 0.0042(5) 0.0011(5)
C20 0.0087(6) 0.0164(6) 0.0215(7) 0.0006(5) 0.0044(5) -0.0004(4)
C21 0.0106(6) 0.0162(6) 0.0210(7) -0.0014(5) 0.0074(5) 0.0005(5)
C22 0.0125(6) 0.0187(7) 0.0216(7) 0.0008(5) 0.0067(5) 0.0012(5)
C23 0.0119(6) 0.0218(7) 0.0260(8) -0.0067(6) 0.0054(5) -0.0017(5)
C24 0.0151(7) 0.0171(7) 0.0327(8) -0.0043(6) 0.0124(6) -0.0021(5)
C25 0.0168(7) 0.0195(7) 0.0268(8) 0.0024(6) 0.0106(6) 0.0014(5)
C26 0.0119(6) 0.0196(7) 0.0218(7) -0.0004(5) 0.0047(5) 0.0004(5)
C27 0.0132(6) 0.0141(6) 0.0214(7) -0.0008(5) 0.0058(5) 0.0008(5)
C28 0.0162(6) 0.0185(7) 0.0255(8) -0.0009(6) 0.0090(6) -0.0016(5)
C29 0.0236(7) 0.0191(7) 0.0252(8) -0.0022(6) 0.0124(6) -0.0007(6)
C30 0.0238(7) 0.0177(7) 0.0218(7) -0.0016(6) 0.0063(6) 0.0002(5)
C31 0.0158(7) 0.0197(7) 0.0249(8) -0.0009(6) 0.0034(5) -0.0019(5)
C32 0.0145(6) 0.0164(6) 0.0241(7) 0.0006(5) 0.0072(5) 0.0000(5)
C33 0.0326(9) 0.0154(7) 0.0417(10) 0.0050(6) 0.0219(7) 0.0068(6)

loop_
_atom_type_symbol
_atom_type_description
_atom_type_scat_dispersion_real
_atom_type_scat_dispersion_imag
_atom_type_scat_source
C C 0.0016 0.0014 'International Tables Vol C Tables 4.2.6.8 and 6.1.1.4'
H H 0.0000 0.0000 'International Tables Vol C Tables 4.2.6.8 and 6.1.1.4'
B B 0.0003 0.0006 'International Tables Vol C Tables 4.2.6.8 and 6.1.1.4'
F F 0.0115 0.0091 'International Tables Vol C Tables 4.2.6.8 and 6.1.1.4'
O O 0.0064 0.0053 'International Tables Vol C Tables 4.2.6.8 and 6.1.1.4'

loop_
_geom_angle_atom_site_label_1
_geom_angle_atom_site_label_2
_geom_angle_atom_site_label_3
_geom_angle
_geom_angle_site_symmetry_1
_geom_angle_site_symmetry_3
_geom_angle_publ_flag
C2 O1 B1 121.84(12) . . ?
H1A C1 H1B 109.5 . . ?
H1A C1 H1C 109.5 . . ?
H1B C1 H1C 109.5 . . ?
C2 C1 H1A 109.5 . . ?
C2 C1 H1B 109.5 . . ?
C2 C1 H1C 109.5 . . ?
F1 B1 O1 108.82(14) . . ?
F1 B1 O2 108.17(12) . . ?
O1 B1 O2 111.08(12) . . ?
F2 B1 F1 111.35(14) . . ?
F2 B1 O1 108.94(12) . . ?
F2 B1 O2 108.49(13) . . ?
C4 O2 B1 122.96(12) . . ?
O1 C2 C1 115.39(12) . . ?
O1 C2 C3 121.92(14) . . ?
C3 C2 C1 122.68(13) . . ?
C10 O3 C33 116.63(11) . . ?
C2 C3 H3 119.9 . . ?
C2 C3 C4 120.29(14) . . ?
C4 C3 H3 119.9 . . ?
O2 C4 C3 120.03(13) . . ?
O2 C4 C5 116.27(13) . . ?
C3 C4 C5 123.70(13) . . ?
C6 C5 C4 119.88(12) . . ?
C6 C5 C14 119.13(12) . . ?
C14 C5 C4 120.93(13) . . ?
C5 C6 H6 119.5 . . ?
C5 C6 C7 121.06(13) . . ?
C7 C6 H6 119.5 . . ?
C6 C7 C8 122.00(12) . . ?
C6 C7 C12 119.20(13) . . ?
C8 C7 C12 118.80(12) . . ?
C7 C8 H8 118.9 . . ?
C9 C8 C7 122.14(12) . . ?
C9 C8 H8 118.9 . . ?
C8 C9 C10 117.89(12) . . ?
C8 C9 C15 120.20(12) . . ?
C10 C9 C15 121.90(12) . . ?
O3 C10 C9 114.97(12) . . ?
O3 C10 C11 123.74(13) . . ?
C11 C10 C9 121.23(12) . . ?
C10 C11 H11 119.8 . . ?
C10 C11 C12 120.47(13) . . ?
C12 C11 H11 119.8 . . ?
C11 C12 C7 119.34(13) . . ?
C11 C12 C13 121.73(13) . . ?
C13 C12 C7 118.91(12) . . ?
C12 C13 H13 119.5 . . ?
C14 C13 C12 120.96(13) . . ?
C14 C13 H13 119.5 . . ?
C5 C14 H14 119.7 . . ?
C13 C14 C5 120.68(13) . . ?
C13 C14 H14 119.7 . . ?
C16 C15 C9 119.18(13) . . ?
C20 C15 C9 121.25(12) . . ?
C20 C15 C16 119.38(13) . . ?
C15 C16 H16 119.7 . . ?
C17 C16 C15 120.67(13) . . ?
C17 C16 H16 119.7 . . ?
C16 C17 C21 120.80(13) . . ?
C18 C17 C16 118.75(12) . . ?
C18 C17 C21 120.37(13) . . ?
C17 C18 H18 119.0 . . ?
C17 C18 C19 121.91(13) . . ?
C19 C18 H18 119.0 . . ?
C18 C19 C20 118.29(13) . . ?
C18 C19 C27 119.67(13) . . ?
C20 C19 C27 121.80(12) . . ?
C15 C20 C19 120.96(12) . . ?
C15 C20 H20 119.5 . . ?
C19 C20 H20 119.5 . . ?
C22 C21 C17 121.87(13) . . ?
C22 C21 C26 118.49(13) . . ?
C26 C21 C17 119.63(13) . . ?
C21 C22 H22 119.7 . . ?
C23 C22 C21 120.52(14) . . ?
C23 C22 H22 119.7 . . ?
C22 C23 H23 119.9 . . ?
C24 C23 C22 120.15(14) . . ?
C24 C23 H23 119.9 . . ?
C23 C24 H24 120.0 . . ?
C23 C24 C25 119.97(13) . . ?
C25 C24 H24 120.0 . . ?
C24 C25 H25 119.9 . . ?
C24 C25 C26 120.12(14) . . ?
C26 C25 H25 119.9 . . ?
C21 C26 H26 119.6 . . ?
C25 C26 C21 120.73(14) . . ?
C25 C26 H26 119.6 . . ?
C28 C27 C19 120.75(12) . . ?
C32 C27 C19 120.95(13) . . ?
C32 C27 C28 118.09(13) . . ?
C27 C28 H28 119.5 . . ?
C29 C28 C27 121.09(13) . . ?
C29 C28 H28 119.5 . . ?
C28 C29 H29 120.0 . . ?
C28 C29 C30 120.04(14) . . ?
C30 C29 H29 120.0 . . ?
C29 C30 H30 120.2 . . ?
C31 C30 C29 119.51(14) . . ?
C31 C30 H30 120.2 . . ?
C30 C31 H31 119.8 . . ?
C30 C31 C32 120.49(14) . . ?
C32 C31 H31 119.8 . . ?
C27 C32 H32 119.7 . . ?
C31 C32 C27 120.68(14) . . ?
C31 C32 H32 119.7 . . ?
O3 C33 H33A 109.5 . . ?
O3 C33 H33B 109.5 . . ?
O3 C33 H33C 109.5 . . ?
H33A C33 H33B 109.5 . . ?
H33A C33 H33C 109.5 . . ?
H33B C33 H33C 109.5 . . ?

loop_
_geom_bond_atom_site_label_1
_geom_bond_atom_site_label_2
_geom_bond_distance
_geom_bond_site_symmetry_2
_geom_bond_publ_flag
F1 B1 1.381(2) . ?
O1 B1 1.490(2) . ?
O1 C2 1.3059(19) . ?
C1 H1A 0.9800 . ?
C1 H1B 0.9800 . ?
C1 H1C 0.9800 . ?
C1 C2 1.489(2) . ?
B1 F2 1.372(2) . ?
B1 O2 1.5005(19) . ?
O2 C4 1.3112(18) . ?
C2 C3 1.387(2) . ?
O3 C10 1.3637(16) . ?
O3 C33 1.4400(18) . ?
C3 H3 0.9500 . ?
C3 C4 1.396(2) . ?
C4 C5 1.4688(19) . ?
C5 C6 1.3930(19) . ?
C5 C14 1.428(2) . ?
C6 H6 0.9500 . ?
C6 C7 1.4163(19) . ?
C7 C8 1.4238(19) . ?
C7 C12 1.4259(19) . ?
C8 H8 0.9500 . ?
C8 C9 1.3818(19) . ?
C9 C10 1.4443(19) . ?
C9 C15 1.4909(19) . ?
C10 C11 1.3785(19) . ?
C11 H11 0.9500 . ?
C11 C12 1.4175(19) . ?
C12 C13 1.4244(19) . ?
C13 H13 0.9500 . ?
C13 C14 1.370(2) . ?
C14 H14 0.9500 . ?
C15 C16 1.4048(19) . ?
C15 C20 1.401(2) . ?
C16 H16 0.9500 . ?
C16 C17 1.4032(19) . ?
C17 C18 1.398(2) . ?
C17 C21 1.4912(19) . ?
C18 H18 0.9500 . ?
C18 C19 1.4024(19) . ?
C19 C20 1.4061(19) . ?
C19 C27 1.498(2) . ?
C20 H20 0.9500 . ?
C21 C22 1.402(2) . ?
C21 C26 1.407(2) . ?
C22 H22 0.9500 . ?
C22 C23 1.402(2) . ?
C23 H23 0.9500 . ?
C23 C24 1.389(2) . ?
C24 H24 0.9500 . ?
C24 C25 1.391(2) . ?
C25 H25 0.9500 . ?
C25 C26 1.394(2) . ?
C26 H26 0.9500 . ?
C27 C28 1.405(2) . ?
C27 C32 1.4039(19) . ?
C28 H28 0.9500 . ?
C28 C29 1.395(2) . ?
C29 H29 0.9500 . ?
C29 C30 1.395(2) . ?
C30 H30 0.9500 . ?
C30 C31 1.392(2) . ?
C31 H31 0.9500 . ?
C31 C32 1.396(2) . ?
C32 H32 0.9500 . ?
C33 H33A 0.9800 . ?
C33 H33B 0.9800 . ?
C33 H33C 0.9800 . ?

loop_
_geom_torsion_atom_site_label_1
_geom_torsion_atom_site_label_2
_geom_torsion_atom_site_label_3
_geom_torsion_atom_site_label_4
_geom_torsion
_geom_torsion_site_symmetry_1
_geom_torsion_site_symmetry_2
_geom_torsion_site_symmetry_3
_geom_torsion_site_symmetry_4
_geom_torsion_publ_flag
F1 B1 O2 C4 104.36(15) . . . . ?
O1 B1 O2 C4 -15.0(2) . . . . ?
O1 C2 C3 C4 -2.4(2) . . . . ?
C1 C2 C3 C4 176.53(13) . . . . ?
B1 O1 C2 C1 173.91(13) . . . . ?
B1 O1 C2 C3 -7.1(2) . . . . ?
B1 O2 C4 C3 7.3(2) . . . . ?
B1 O2 C4 C5 -171.91(12) . . . . ?
F2 B1 O2 C4 -134.72(14) . . . . ?
O2 C4 C5 C6 5.71(19) . . . . ?
O2 C4 C5 C14 -177.28(13) . . . . ?
C2 O1 B1 F1 -104.23(16) . . . . ?
C2 O1 B1 F2 134.19(14) . . . . ?
C2 O1 B1 O2 14.7(2) . . . . ?
C2 C3 C4 O2 2.3(2) . . . . ?
C2 C3 C4 C5 -178.56(13) . . . . ?
O3 C10 C11 C12 173.36(13) . . . . ?
C3 C4 C5 C6 -173.46(13) . . . . ?
C3 C4 C5 C14 3.6(2) . . . . ?
C4 C5 C6 C7 174.44(13) . . . . ?
C4 C5 C14 C13 -175.16(13) . . . . ?
C5 C6 C7 C8 -178.00(13) . . . . ?
C5 C6 C7 C12 1.2(2) . . . . ?
C6 C5 C14 C13 1.9(2) . . . . ?
C6 C7 C8 C9 177.49(13) . . . . ?
C6 C7 C12 C11 -177.55(13) . . . . ?
C6 C7 C12 C13 1.0(2) . . . . ?
C7 C8 C9 C10 -0.8(2) . . . . ?
C7 C8 C9 C15 179.90(12) . . . . ?
C7 C12 C13 C14 -1.8(2) . . . . ?
C8 C7 C12 C11 1.7(2) . . . . ?
C8 C7 C12 C13 -179.77(12) . . . . ?
C8 C9 C10 O3 -173.69(12) . . . . ?
C8 C9 C10 C11 3.6(2) . . . . ?
C8 C9 C15 C16 42.32(19) . . . . ?
C8 C9 C15 C20 -132.72(14) . . . . ?
C9 C10 C11 C12 -3.7(2) . . . . ?
C9 C15 C16 C17 -174.08(12) . . . . ?
C9 C15 C20 C19 173.04(12) . . . . ?
C10 C9 C15 C16 -136.90(14) . . . . ?
C10 C9 C15 C20 48.05(19) . . . . ?
C10 C11 C12 C7 1.0(2) . . . . ?
C10 C11 C12 C13 -177.53(13) . . . . ?
C11 C12 C13 C14 176.76(14) . . . . ?
C12 C7 C8 C9 -1.7(2) . . . . ?
C12 C13 C14 C5 0.3(2) . . . . ?
C14 C5 C6 C7 -2.6(2) . . . . ?
C15 C9 C10 O3 5.55(19) . . . . ?
C15 C9 C10 C11 -177.19(13) . . . . ?
C15 C16 C17 C18 0.0(2) . . . . ?
C15 C16 C17 C21 176.75(13) . . . . ?
C16 C15 C20 C19 -2.0(2) . . . . ?
C16 C17 C18 C19 -0.2(2) . . . . ?
C16 C17 C21 C22 44.77(19) . . . . ?
C16 C17 C21 C26 -134.01(14) . . . . ?
C17 C18 C19 C20 -0.7(2) . . . . ?
C17 C18 C19 C27 173.79(12) . . . . ?
C17 C21 C22 C23 -178.01(13) . . . . ?
C17 C21 C26 C25 177.34(13) . . . . ?
C18 C17 C21 C22 -138.57(14) . . . . ?
C18 C17 C21 C26 42.65(19) . . . . ?
C18 C19 C20 C15 1.8(2) . . . . ?
C18 C19 C27 C28 25.0(2) . . . . ?
C18 C19 C27 C32 -149.70(14) . . . . ?
C19 C27 C28 C29 -171.25(13) . . . . ?
C19 C27 C32 C31 171.70(13) . . . . ?
C20 C15 C16 C17 1.1(2) . . . . ?
C20 C19 C27 C28 -160.78(13) . . . . ?
C20 C19 C27 C32 24.6(2) . . . . ?
C21 C17 C18 C19 -176.95(12) . . . . ?
C21 C22 C23 C24 0.1(2) . . . . ?
C22 C21 C26 C25 -1.5(2) . . . . ?
C22 C23 C24 C25 -0.3(2) . . . . ?
C23 C24 C25 C26 -0.4(2) . . . . ?
C24 C25 C26 C21 1.3(2) . . . . ?
C26 C21 C22 C23 0.8(2) . . . . ?
C27 C19 C20 C15 -172.54(12) . . . . ?
C27 C28 C29 C30 -1.3(2) . . . . ?
C28 C27 C32 C31 -3.1(2) . . . . ?
C28 C29 C30 C31 -1.4(2) . . . . ?
C29 C30 C31 C32 1.9(2) . . . . ?
C30 C31 C32 C27 0.4(2) . . . . ?
C32 C27 C28 C29 3.6(2) . . . . ?
C33 O3 C10 C9 173.64(13) . . . . ?
C33 O3 C10 C11 -3.5(2) . . . . ?
